data_4302786
loop_
_publ_author_name
'Jianfeng Jiang'
'Myriam Maruani'
'Jonathan Solaimanzadeh'
'Wenfeng Lo'
'Stephen A. Koch'
'Michelle Millar'

_publ_section_title
;
Synthesis and Structure of Analogues for the Ni-Fe Site in Hydrogenase
Enzymes
;
_journal_name_full 'Inorganic Chemistry'
_journal_page_first 6359
_journal_page_last 6361
_journal_paper_doi 10.1021/ic900929u
_journal_volume 48
_journal_year 2009
_chemical_formula_moiety 'C33 H30 Fe N2 Ni1 O2 P2 S2'
_chemical_formula_sum 'C33 H30 Fe N2 Ni O2 P2 S2'
_chemical_formula_weight 727.21
_chemical_name_common (dppe)Ni(pdt)Fe(CN)2(CO)2]
_chemical_name_systematic 'diphos Nickel 1,3-propanedithiolate Iron dicyanide dicarbonyl'
_space_group_IT_number 14
_symmetry_cell_setting monoclinic
_symmetry_Int_Tables_number 14
_symmetry_space_group_name_Hall '-P 2yn'
_symmetry_space_group_name_H-M 'P 1 21/n 1'
_atom_sites_solution_hydrogens geom
_atom_sites_solution_primary direct
_atom_sites_solution_secondary difmap
_audit_creation_method SHELXL-97
_cell_angle_alpha 90.00
_cell_angle_beta 113.1660(10)
_cell_angle_gamma 90.00
_cell_formula_units_Z 8
_cell_length_a 17.8950(12)
_cell_length_b 20.1718(13)
_cell_length_c 19.5362(13)
_cell_measurement_temperature 100(2)
_cell_volume 6483.5(7)
_computing_cell_refinement 'Bruker SMART'
_computing_data_collection 'Bruker SMART'
_computing_data_reduction 'Bruker SAINT'
_computing_molecular_graphics 'Bruker SHELXTL'
_computing_publication_material 'Bruker SHELXTL'
_computing_structure_refinement 'SHELXL-97 (Sheldrick, 1997)'
_computing_structure_solution 'SHELXS-97 (Sheldrick, 1990)'
_diffrn_ambient_temperature 100(2)
_diffrn_measured_fraction_theta_full 0.982
_diffrn_measured_fraction_theta_max 0.982
_diffrn_measurement_device_type 'CCD area detector'
_diffrn_measurement_method 'phi and omega scans'
_diffrn_radiation_monochromator graphite
_diffrn_radiation_probe x-ray
_diffrn_radiation_type MoK\a
_diffrn_radiation_wavelength 0.71073
_diffrn_reflns_av_R_equivalents 0.0359
_diffrn_reflns_av_sigmaI/netI 0.0306
_diffrn_reflns_limit_h_max 23
_diffrn_reflns_limit_h_min -23
_diffrn_reflns_limit_k_max 26
_diffrn_reflns_limit_k_min -26
_diffrn_reflns_limit_l_max 25
_diffrn_reflns_limit_l_min -25
_diffrn_reflns_number 77927
_diffrn_reflns_theta_full 28.28
_diffrn_reflns_theta_max 28.28
_diffrn_reflns_theta_min 1.31
_diffrn_source 'fine-focus sealed tube'
_exptl_absorpt_coefficient_mu 1.289
_exptl_absorpt_correction_type none
_exptl_crystal_colour 'dark red'
_exptl_crystal_density_diffrn 1.490
_exptl_crystal_density_method 'not measured'
_exptl_crystal_description block
_exptl_crystal_F_000 2992
_exptl_crystal_recrystallization_method 'CH2Cl2 ether'
_exptl_crystal_size_max .25
_exptl_crystal_size_mid .20
_exptl_crystal_size_min .15
_refine_diff_density_max 2.155
_refine_diff_density_min -0.855
_refine_diff_density_rms 0.128
_refine_ls_extinction_method none
_refine_ls_goodness_of_fit_ref 1.194
_refine_ls_hydrogen_treatment constr
_refine_ls_matrix_type full
_refine_ls_number_parameters 775
_refine_ls_number_reflns 15789
_refine_ls_number_restraints 0
_refine_ls_restrained_S_all 1.194
_refine_ls_R_factor_all 0.0598
_refine_ls_R_factor_gt 0.0496
_refine_ls_shift/su_max 0.004
_refine_ls_shift/su_mean 0.000
_refine_ls_structure_factor_coef Fsqd
_refine_ls_weighting_details 'calc w=1/[\s^2^(Fo^2^)+(0.0503P)^2^+11.7161P] where P=(Fo^2^+2Fc^2^)/3'
_refine_ls_weighting_scheme calc
_refine_ls_wR_factor_gt 0.1203
_refine_ls_wR_factor_ref 0.1280
_reflns_number_gt 13453
_reflns_number_total 15789
_reflns_threshold_expression >2sigma(I)
_cod_data_source_file ic900929u_si_002_3.cif
_cod_data_source_block (dppe)Ni(pdt)Fe(CN)2(CO)2]
_cod_original_cell_volume 6483.4(7)
_cod_original_sg_symbol_H-M 'P 21/n'
_cod_original_formula_sum 'C33 H30 Fe N2 Ni1 O2 P2 S2'
_cod_database_code 4302786

loop_
_symmetry_equiv_pos_as_xyz
'x, y, z'
'-x+1/2, y+1/2, -z+1/2'
'-x, -y, -z'
'x-1/2, -y-1/2, z-1/2'

loop_
_atom_site_label
_atom_site_type_symbol
_atom_site_fract_x
_atom_site_fract_y
_atom_site_fract_z
_atom_site_U_iso_or_equiv
_atom_site_adp_type
_atom_site_occupancy
_atom_site_symmetry_multiplicity
_atom_site_calc_flag
_atom_site_refinement_flags
_atom_site_disorder_assembly
_atom_site_disorder_group
Fe1 Fe 1.06156(2) 0.83714(2) 0.81457(2) 0.01563(10) Uani 1 1 d . . .
Fe2 Fe 0.57639(3) 0.66437(2) 0.84739(3) 0.02192(11) Uani 1 1 d . . .
Ni1 Ni 0.91247(2) 0.787253(18) 0.71331(2) 0.01282(9) Uani 1 1 d . . .
Ni2 Ni 0.42207(2) 0.700233(18) 0.73969(2) 0.01653(9) Uani 1 1 d . . .
S1 S 0.94887(4) 0.89271(4) 0.72824(5) 0.01957(16) Uani 1 1 d . . .
S2 S 1.03454(4) 0.76668(4) 0.71253(4) 0.01505(14) Uani 1 1 d . . .
S3 S 0.54163(4) 0.71899(4) 0.73331(5) 0.01914(15) Uani 1 1 d . . .
S4 S 0.46667(5) 0.59814(4) 0.77746(6) 0.02661(19) Uani 1 1 d . . .
P1 P 0.80183(4) 0.81150(3) 0.72961(4) 0.01206(14) Uani 1 1 d . . .
P2 P 0.86662(4) 0.68514(4) 0.69142(4) 0.01266(14) Uani 1 1 d . . .
P3 P 0.37526(4) 0.80020(4) 0.70326(4) 0.01363(14) Uani 1 1 d . . .
P4 P 0.30633(4) 0.67974(4) 0.74617(4) 0.01432(15) Uani 1 1 d . . .
N1 N 0.96080(15) 0.74573(13) 0.87426(14) 0.0200(5) Uani 1 1 d . . .
N2 N 1.18614(16) 0.91857(13) 0.77845(16) 0.0228(6) Uani 1 1 d . . .
N3 N 0.46098(17) 0.75120(14) 0.89484(17) 0.0253(6) Uani 1 1 d . . .
N4 N 0.70085(17) 0.57814(15) 0.81566(19) 0.0328(7) Uani 1 1 d . . .
O1 O 1.06650(18) 0.93039(14) 0.93064(16) 0.0411(7) Uani 1 1 d . . .
O2 O 1.19822(14) 0.75937(14) 0.91541(14) 0.0326(6) Uani 1 1 d . . .
O3 O 0.6008(2) 0.59251(19) 0.9844(2) 0.0688(12) Uani 1 1 d . . .
O4 O 0.70378(16) 0.76171(14) 0.92017(17) 0.0399(7) Uani 1 1 d . . .
C1 C 0.99190(17) 0.77976(15) 0.84597(16) 0.0164(6) Uani 1 1 d . . .
C2 C 1.13721(18) 0.88949(15) 0.79010(17) 0.0186(6) Uani 1 1 d . . .
C3 C 1.0653(2) 0.89404(16) 0.88581(19) 0.0245(7) Uani 1 1 d . . .
C4 C 1.14526(18) 0.78904(16) 0.87567(17) 0.0197(6) Uani 1 1 d . . .
C5 C 0.9741(2) 0.91883(17) 0.6502(2) 0.0262(7) Uani 1 1 d . . .
H5A H 0.9331 0.9501 0.6203 0.031 Uiso 1 1 calc R . .
H5B H 1.0257 0.9421 0.6700 0.031 Uiso 1 1 calc R . .
C6 C 0.9800(2) 0.86389(18) 0.60008(19) 0.0275(7) Uani 1 1 d . . .
H6A H 0.9889 0.8836 0.5586 0.033 Uiso 1 1 calc R . .
H6B H 0.9284 0.8407 0.5799 0.033 Uiso 1 1 calc R . .
C7 C 1.04648(19) 0.81388(17) 0.63734(18) 0.0223(6) Uani 1 1 d . . .
H7A H 1.0982 0.8370 0.6574 0.027 Uiso 1 1 calc R . .
H7B H 1.0483 0.7830 0.6000 0.027 Uiso 1 1 calc R . .
C8 C 0.76448(17) 0.73397(14) 0.75302(16) 0.0136(5) Uani 1 1 d . . .
H8A H 0.7997 0.7192 0.8025 0.016 Uiso 1 1 calc R . .
H8B H 0.7099 0.7396 0.7512 0.016 Uiso 1 1 calc R . .
C9 C 0.76511(17) 0.68424(14) 0.69434(16) 0.0144(5) Uani 1 1 d . . .
H9A H 0.7243 0.6962 0.6460 0.017 Uiso 1 1 calc R . .
H9B H 0.7528 0.6402 0.7069 0.017 Uiso 1 1 calc R . .
C10 C 0.80972(17) 0.87196(14) 0.80045(16) 0.0159(6) Uani 1 1 d . . .
C11 C 0.80595(18) 0.93967(15) 0.78323(18) 0.0198(6) Uani 1 1 d . . .
H11 H 0.7939 0.9532 0.7345 0.024 Uiso 1 1 calc R . .
C12 C 0.8202(2) 0.98625(17) 0.8388(2) 0.0282(7) Uani 1 1 d . . .
H12 H 0.8183 1.0312 0.8275 0.034 Uiso 1 1 calc R . .
C13 C 0.8372(2) 0.96633(19) 0.9110(2) 0.0354(9) Uani 1 1 d . . .
H13 H 0.8477 0.9979 0.9483 0.042 Uiso 1 1 calc R . .
C14 C 0.8387(2) 0.89946(19) 0.92823(19) 0.0334(8) Uani 1 1 d . . .
H14 H 0.8483 0.8864 0.9766 0.040 Uiso 1 1 calc R . .
C15 C 0.8257(2) 0.85204(16) 0.87304(17) 0.0228(6) Uani 1 1 d . . .
H15 H 0.8276 0.8072 0.8846 0.027 Uiso 1 1 calc R . .
C16 C 0.71661(17) 0.83866(14) 0.64740(17) 0.0159(6) Uani 1 1 d . . .
C17 C 0.7194(2) 0.83639(18) 0.57765(19) 0.0266(7) Uani 1 1 d . . .
H17 H 0.7674 0.8246 0.5730 0.032 Uiso 1 1 calc R . .
C18 C 0.6508(2) 0.8516(2) 0.5144(2) 0.0341(9) Uani 1 1 d . . .
H18 H 0.6532 0.8505 0.4678 0.041 Uiso 1 1 calc R . .
C19 C 0.5790(2) 0.86819(18) 0.52097(18) 0.0269(7) Uani 1 1 d . . .
H19 H 0.5329 0.8775 0.4786 0.032 Uiso 1 1 calc R . .
C20 C 0.57561(18) 0.87096(16) 0.59057(18) 0.0217(6) Uani 1 1 d . . .
H20 H 0.5273 0.8824 0.5950 0.026 Uiso 1 1 calc R . .
C21 C 0.64418(18) 0.85666(15) 0.65349(17) 0.0183(6) Uani 1 1 d . . .
H21 H 0.6420 0.8591 0.7002 0.022 Uiso 1 1 calc R . .
C22 C 0.85012(17) 0.64957(15) 0.60089(16) 0.0171(6) Uani 1 1 d . . .
C23 C 0.87877(19) 0.68025(17) 0.55212(18) 0.0228(6) Uani 1 1 d . . .
H23 H 0.9070 0.7201 0.5652 0.027 Uiso 1 1 calc R . .
C24 C 0.8650(2) 0.65091(19) 0.48335(18) 0.0280(7) Uani 1 1 d . . .
H24 H 0.8850 0.6710 0.4511 0.034 Uiso 1 1 calc R . .
C25 C 0.8224(2) 0.59280(19) 0.46311(18) 0.0281(7) Uani 1 1 d . . .
H25 H 0.8130 0.5740 0.4170 0.034 Uiso 1 1 calc R . .
C26 C 0.7931(2) 0.56185(18) 0.5110(2) 0.0296(7) Uani 1 1 d . . .
H26 H 0.7638 0.5226 0.4970 0.035 Uiso 1 1 calc R . .
C27 C 0.8078(2) 0.58975(16) 0.57983(18) 0.0240(7) Uani 1 1 d . . .
H27 H 0.7893 0.5685 0.6124 0.029 Uiso 1 1 calc R . .
C28 C 0.92452(17) 0.62173(14) 0.75711(16) 0.0153(5) Uani 1 1 d . . .
C29 C 0.8921(2) 0.58513(15) 0.79926(17) 0.0200(6) Uani 1 1 d . . .
H29 H 0.8389 0.5926 0.7941 0.024 Uiso 1 1 calc R . .
C30 C 0.9389(2) 0.53768(16) 0.84878(19) 0.0270(7) Uani 1 1 d . . .
H30 H 0.9166 0.5131 0.8764 0.032 Uiso 1 1 calc R . .
C31 C 1.0186(2) 0.52652(17) 0.85753(19) 0.0289(8) Uani 1 1 d . . .
H31 H 1.0499 0.4949 0.8913 0.035 Uiso 1 1 calc R . .
C32 C 1.0511(2) 0.56261(17) 0.8158(2) 0.0268(7) Uani 1 1 d . . .
H32 H 1.1046 0.5554 0.8215 0.032 Uiso 1 1 calc R . .
C33 C 1.00438(19) 0.60944(15) 0.76555(19) 0.0221(6) Uani 1 1 d . . .
H33 H 1.0264 0.6330 0.7370 0.026 Uiso 1 1 calc R . .
C41 C 0.49962(19) 0.72015(15) 0.87161(19) 0.0220(6) Uani 1 1 d . . .
C42 C 0.6535(2) 0.60946(17) 0.8276(2) 0.0274(7) Uani 1 1 d . . .
C43 C 0.5917(2) 0.6196(2) 0.9309(2) 0.0390(10) Uani 1 1 d . . .
C44 C 0.6548(2) 0.72391(18) 0.8924(2) 0.0262(7) Uani 1 1 d . . .
C45 C 0.4897(2) 0.55893(17) 0.7045(2) 0.0320(8) Uani 1 1 d . . .
H45A H 0.5427 0.5382 0.7271 0.038 Uiso 1 1 calc R . .
H45B H 0.4502 0.5240 0.6825 0.038 Uiso 1 1 calc R . .
C46 C 0.4898(2) 0.60458(18) 0.6427(2) 0.0324(8) Uani 1 1 d . . .
H46A H 0.4364 0.6245 0.6193 0.039 Uiso 1 1 calc R . .
H46B H 0.4989 0.5780 0.6054 0.039 Uiso 1 1 calc R . .
C47 C 0.5528(2) 0.65986(17) 0.6669(2) 0.0275(7) Uani 1 1 d . . .
H47A H 0.5498 0.6840 0.6229 0.033 Uiso 1 1 calc R . .
H47B H 0.6064 0.6400 0.6890 0.033 Uiso 1 1 calc R . .
C48 C 0.27111(17) 0.80521(14) 0.69918(16) 0.0145(5) Uani 1 1 d . . .
H48A H 0.2587 0.8505 0.7079 0.017 Uiso 1 1 calc R . .
H48B H 0.2327 0.7916 0.6504 0.017 Uiso 1 1 calc R . .
C49 C 0.26470(16) 0.75963(14) 0.75879(16) 0.0143(5) Uani 1 1 d . . .
H49A H 0.2085 0.7548 0.7526 0.017 Uiso 1 1 calc R . .
H49B H 0.2957 0.7773 0.8081 0.017 Uiso 1 1 calc R . .
C50 C 0.36682(18) 0.82475(16) 0.61141(17) 0.0186(6) Uani 1 1 d . . .
C51 C 0.3335(2) 0.88585(17) 0.58241(18) 0.0243(7) Uani 1 1 d . . .
H51 H 0.3164 0.9147 0.6105 0.029 Uiso 1 1 calc R . .
C52 C 0.3260(2) 0.9036(2) 0.5114(2) 0.0331(8) Uani 1 1 d . . .
H52 H 0.3024 0.9440 0.4913 0.040 Uiso 1 1 calc R . .
C53 C 0.3534(2) 0.8613(2) 0.47055(18) 0.0339(9) Uani 1 1 d . . .
H53 H 0.3491 0.8738 0.4233 0.041 Uiso 1 1 calc R . .
C54 C 0.3869(2) 0.8013(2) 0.4990(2) 0.0320(8) Uani 1 1 d . . .
H54 H 0.4055 0.7734 0.4712 0.038 Uiso 1 1 calc R . .
C55 C 0.3929(2) 0.78211(18) 0.56890(19) 0.0256(7) Uani 1 1 d . . .
H55 H 0.4143 0.7408 0.5876 0.031 Uiso 1 1 calc R . .
C56 C 0.43021(17) 0.86835(13) 0.76266(15) 0.0141(5) Uani 1 1 d . . .
C57 C 0.39624(19) 0.90671(15) 0.80249(17) 0.0194(6) Uani 1 1 d . . .
H57 H 0.3439 0.8979 0.7992 0.023 Uiso 1 1 calc R . .
C58 C 0.4410(2) 0.95828(16) 0.84719(18) 0.0250(7) Uani 1 1 d . . .
H58 H 0.4182 0.9839 0.8736 0.030 Uiso 1 1 calc R . .
C59 C 0.5188(2) 0.97176(16) 0.85275(18) 0.0247(7) Uani 1 1 d . . .
H59 H 0.5482 1.0063 0.8828 0.030 Uiso 1 1 calc R . .
C60 C 0.5528(2) 0.93400(16) 0.81367(19) 0.0244(7) Uani 1 1 d . . .
H60 H 0.6053 0.9429 0.8176 0.029 Uiso 1 1 calc R . .
C61 C 0.50869(18) 0.88269(16) 0.76847(18) 0.0208(6) Uani 1 1 d . . .
H61 H 0.5317 0.8576 0.7418 0.025 Uiso 1 1 calc R . .
C62 C 0.30169(17) 0.62358(14) 0.81666(17) 0.0162(6) Uani 1 1 d . . .
C63 C 0.30731(19) 0.64685(15) 0.88549(17) 0.0206(6) Uani 1 1 d . . .
H63 H 0.3134 0.6920 0.8961 0.025 Uiso 1 1 calc R . .
C64 C 0.3038(2) 0.60238(17) 0.93821(18) 0.0252(7) Uani 1 1 d . . .
H64 H 0.3060 0.6180 0.9838 0.030 Uiso 1 1 calc R . .
C65 C 0.2972(2) 0.53515(17) 0.92378(19) 0.0278(7) Uani 1 1 d . . .
H65 H 0.2948 0.5057 0.9595 0.033 Uiso 1 1 calc R . .
C66 C 0.2940(2) 0.51157(16) 0.8560(2) 0.0272(7) Uani 1 1 d . . .
H66 H 0.2910 0.4662 0.8467 0.033 Uiso 1 1 calc R . .
C67 C 0.29539(19) 0.55562(15) 0.80216(18) 0.0214(6) Uani 1 1 d . . .
H67 H 0.2921 0.5399 0.7563 0.026 Uiso 1 1 calc R . .
C68 C 0.22822(18) 0.65027(14) 0.66037(17) 0.0172(6) Uani 1 1 d . . .
C69 C 0.14993(18) 0.63914(15) 0.65716(18) 0.0208(6) Uani 1 1 d . . .
H69 H 0.1401 0.6420 0.7004 0.025 Uiso 1 1 calc R . .
C70 C 0.0870(2) 0.62389(17) 0.5906(2) 0.0263(7) Uani 1 1 d . . .
H70 H 0.0349 0.6171 0.5890 0.032 Uiso 1 1 calc R . .
C71 C 0.1011(2) 0.61862(18) 0.5264(2) 0.0320(8) Uani 1 1 d . . .
H71 H 0.0583 0.6091 0.4814 0.038 Uiso 1 1 calc R . .
C72 C 0.1789(2) 0.62750(19) 0.5284(2) 0.0344(8) Uani 1 1 d . . .
H72 H 0.1886 0.6225 0.4853 0.041 Uiso 1 1 calc R . .
C73 C 0.2422(2) 0.64400(17) 0.59539(19) 0.0262(7) Uani 1 1 d . . .
H73 H 0.2941 0.6509 0.5967 0.031 Uiso 1 1 calc R . .

loop_
_atom_site_aniso_label
_atom_site_aniso_U_11
_atom_site_aniso_U_22
_atom_site_aniso_U_33
_atom_site_aniso_U_23
_atom_site_aniso_U_13
_atom_site_aniso_U_12
Fe1 0.0133(2) 0.0141(2) 0.0210(2) -0.00009(16) 0.00838(17) -0.00160(15)
Fe2 0.0162(2) 0.0177(2) 0.0350(3) 0.00290(18) 0.0135(2) 0.00471(16)
Ni1 0.00927(17) 0.01332(17) 0.01723(19) 0.00246(13) 0.00667(14) 0.00042(12)
Ni2 0.01118(18) 0.01199(18) 0.0289(2) -0.00278(15) 0.01053(16) -0.00006(13)
S1 0.0157(3) 0.0139(3) 0.0321(4) 0.0042(3) 0.0127(3) 0.0012(3)
S2 0.0110(3) 0.0167(3) 0.0188(3) 0.0017(3) 0.0073(3) 0.0003(2)
S3 0.0131(3) 0.0171(3) 0.0302(4) -0.0034(3) 0.0117(3) -0.0004(3)
S4 0.0186(4) 0.0140(4) 0.0521(6) 0.0012(3) 0.0191(4) 0.0021(3)
P1 0.0108(3) 0.0125(3) 0.0138(3) 0.0016(3) 0.0058(3) 0.0008(2)
P2 0.0098(3) 0.0146(3) 0.0144(3) 0.0005(3) 0.0056(3) 0.0006(2)
P3 0.0114(3) 0.0135(3) 0.0177(4) -0.0030(3) 0.0076(3) -0.0011(3)
P4 0.0116(3) 0.0125(3) 0.0203(4) -0.0025(3) 0.0078(3) -0.0006(3)
N1 0.0185(12) 0.0225(13) 0.0184(13) 0.0032(10) 0.0066(10) 0.0002(10)
N2 0.0194(13) 0.0201(13) 0.0297(15) 0.0024(11) 0.0107(11) -0.0019(10)
N3 0.0213(13) 0.0215(14) 0.0325(16) -0.0025(11) 0.0102(12) 0.0022(11)
N4 0.0196(14) 0.0266(15) 0.051(2) -0.0084(14) 0.0130(14) 0.0029(12)
O1 0.0515(18) 0.0361(15) 0.0400(16) -0.0162(13) 0.0224(14) -0.0082(13)
O2 0.0210(12) 0.0421(15) 0.0329(14) 0.0089(12) 0.0086(11) 0.0058(11)
O3 0.074(2) 0.077(3) 0.075(2) 0.053(2) 0.050(2) 0.046(2)
O4 0.0240(13) 0.0432(16) 0.0494(17) -0.0159(13) 0.0113(12) -0.0021(12)
C1 0.0129(13) 0.0178(14) 0.0176(14) 0.0002(11) 0.0051(11) 0.0015(10)
C2 0.0165(14) 0.0166(14) 0.0219(15) 0.0000(11) 0.0067(12) -0.0004(11)
C3 0.0265(17) 0.0219(16) 0.0287(17) -0.0027(13) 0.0147(14) -0.0053(13)
C4 0.0147(14) 0.0251(16) 0.0207(15) -0.0007(12) 0.0084(12) -0.0033(12)
C5 0.0213(16) 0.0259(17) 0.0344(19) 0.0153(14) 0.0140(14) 0.0012(13)
C6 0.0233(16) 0.0345(19) 0.0263(17) 0.0123(14) 0.0117(14) 0.0003(14)
C7 0.0174(14) 0.0315(17) 0.0221(16) 0.0055(13) 0.0121(13) -0.0015(12)
C8 0.0145(13) 0.0148(13) 0.0136(13) 0.0024(10) 0.0078(11) 0.0002(10)
C9 0.0114(12) 0.0145(13) 0.0188(14) -0.0005(11) 0.0075(11) -0.0005(10)
C10 0.0113(13) 0.0168(14) 0.0190(14) -0.0012(11) 0.0052(11) 0.0011(10)
C11 0.0178(14) 0.0174(14) 0.0251(16) -0.0016(12) 0.0095(12) 0.0003(11)
C12 0.0271(17) 0.0181(15) 0.037(2) -0.0061(14) 0.0104(15) 0.0025(13)
C13 0.039(2) 0.0313(19) 0.0297(19) -0.0172(15) 0.0070(16) 0.0045(16)
C14 0.042(2) 0.038(2) 0.0155(16) -0.0029(14) 0.0069(15) 0.0102(16)
C15 0.0282(17) 0.0207(15) 0.0178(15) 0.0018(12) 0.0073(13) 0.0056(12)
C16 0.0131(13) 0.0154(13) 0.0201(14) 0.0021(11) 0.0073(11) 0.0021(10)
C17 0.0214(16) 0.0382(19) 0.0231(17) 0.0081(14) 0.0119(13) 0.0112(14)
C18 0.0335(19) 0.052(2) 0.0176(16) 0.0084(15) 0.0111(15) 0.0164(17)
C19 0.0216(16) 0.0340(19) 0.0191(16) 0.0028(13) 0.0015(13) 0.0084(13)
C20 0.0138(14) 0.0249(16) 0.0254(16) -0.0023(13) 0.0064(12) 0.0017(11)
C21 0.0155(14) 0.0236(15) 0.0171(14) -0.0005(12) 0.0077(12) 0.0015(11)
C22 0.0128(13) 0.0230(15) 0.0154(14) 0.0007(11) 0.0054(11) 0.0049(11)
C23 0.0171(14) 0.0318(17) 0.0199(15) 0.0018(13) 0.0075(12) -0.0003(12)
C24 0.0192(16) 0.049(2) 0.0174(16) 0.0049(14) 0.0086(13) 0.0041(14)
C25 0.0227(16) 0.044(2) 0.0155(15) -0.0043(14) 0.0051(13) 0.0077(14)
C26 0.0299(18) 0.0310(18) 0.0273(18) -0.0095(14) 0.0107(15) -0.0005(14)
C27 0.0260(16) 0.0240(16) 0.0224(16) -0.0026(13) 0.0098(13) 0.0017(13)
C28 0.0170(14) 0.0130(13) 0.0138(13) -0.0014(10) 0.0040(11) 0.0010(10)
C29 0.0249(16) 0.0182(14) 0.0208(15) 0.0014(12) 0.0130(13) 0.0030(12)
C30 0.044(2) 0.0198(16) 0.0229(17) 0.0048(12) 0.0188(15) 0.0046(14)
C31 0.039(2) 0.0196(16) 0.0218(16) 0.0029(13) 0.0049(15) 0.0116(14)
C32 0.0192(15) 0.0228(16) 0.0325(18) 0.0006(14) 0.0039(14) 0.0071(12)
C33 0.0177(14) 0.0171(15) 0.0296(17) 0.0024(12) 0.0073(13) 0.0017(11)
C41 0.0174(14) 0.0167(14) 0.0317(18) 0.0036(12) 0.0093(13) 0.0018(11)
C42 0.0195(16) 0.0213(16) 0.041(2) -0.0012(14) 0.0115(15) 0.0015(12)
C43 0.032(2) 0.038(2) 0.054(3) 0.0205(19) 0.0253(19) 0.0189(17)
C44 0.0201(16) 0.0296(18) 0.0304(18) -0.0003(14) 0.0116(14) 0.0067(13)
C45 0.0216(16) 0.0200(16) 0.054(2) -0.0126(16) 0.0146(16) -0.0001(13)
C46 0.0213(16) 0.0325(19) 0.044(2) -0.0201(16) 0.0132(15) 0.0023(14)
C47 0.0186(15) 0.0314(18) 0.0365(19) -0.0104(15) 0.0153(14) 0.0032(13)
C48 0.0134(13) 0.0134(13) 0.0180(14) -0.0008(10) 0.0076(11) -0.0005(10)
C49 0.0113(12) 0.0146(13) 0.0176(14) -0.0029(10) 0.0063(11) 0.0009(10)
C50 0.0143(13) 0.0262(16) 0.0165(14) -0.0031(12) 0.0073(11) -0.0052(11)
C51 0.0239(16) 0.0309(17) 0.0197(16) -0.0001(13) 0.0103(13) -0.0022(13)
C52 0.0304(19) 0.042(2) 0.0237(18) 0.0112(15) 0.0070(15) -0.0043(16)
C53 0.0250(17) 0.065(3) 0.0115(15) -0.0069(16) 0.0065(13) -0.0215(17)
C54 0.0273(18) 0.049(2) 0.0239(17) -0.0168(16) 0.0142(15) -0.0156(16)
C55 0.0202(15) 0.0329(18) 0.0257(17) -0.0121(14) 0.0112(13) -0.0081(13)
C56 0.0163(13) 0.0114(12) 0.0130(13) 0.0012(10) 0.0042(11) -0.0002(10)
C57 0.0220(15) 0.0194(15) 0.0206(15) -0.0041(12) 0.0126(12) -0.0029(12)
C58 0.0354(18) 0.0203(16) 0.0230(16) -0.0054(12) 0.0156(14) -0.0054(13)
C59 0.0309(17) 0.0213(16) 0.0173(15) -0.0016(12) 0.0046(13) -0.0090(13)
C60 0.0181(15) 0.0243(16) 0.0281(17) 0.0007(13) 0.0061(13) -0.0063(12)
C61 0.0159(14) 0.0200(15) 0.0269(16) -0.0010(12) 0.0089(12) -0.0007(11)
C62 0.0109(13) 0.0159(14) 0.0210(15) 0.0007(11) 0.0055(11) 0.0003(10)
C63 0.0212(15) 0.0167(14) 0.0207(15) -0.0038(11) 0.0047(12) -0.0009(11)
C64 0.0271(17) 0.0294(17) 0.0141(15) -0.0018(12) 0.0028(13) -0.0010(13)
C65 0.0286(17) 0.0261(17) 0.0258(17) 0.0069(13) 0.0075(14) 0.0003(14)
C66 0.0329(18) 0.0167(15) 0.0332(18) 0.0017(13) 0.0145(15) 0.0012(13)
C67 0.0222(15) 0.0178(15) 0.0258(16) -0.0012(12) 0.0111(13) 0.0002(12)
C68 0.0173(14) 0.0123(13) 0.0231(15) -0.0009(11) 0.0091(12) 0.0006(10)
C69 0.0177(14) 0.0219(15) 0.0238(16) -0.0033(12) 0.0094(12) -0.0007(12)
C70 0.0185(15) 0.0248(17) 0.0308(18) -0.0022(14) 0.0045(13) -0.0010(12)
C71 0.036(2) 0.0277(18) 0.0218(17) -0.0050(14) 0.0000(15) -0.0065(15)
C72 0.049(2) 0.035(2) 0.0216(17) -0.0064(15) 0.0161(16) -0.0141(17)
C73 0.0298(17) 0.0272(17) 0.0272(17) -0.0049(13) 0.0172(15) -0.0082(14)

loop_
_atom_type_symbol
_atom_type_description
_atom_type_scat_dispersion_real
_atom_type_scat_dispersion_imag
_atom_type_scat_source
C C 0.0033 0.0016 'International Tables Vol C Tables 4.2.6.8 and 6.1.1.4'
H H 0.0000 0.0000 'International Tables Vol C Tables 4.2.6.8 and 6.1.1.4'
N N 0.0061 0.0033 'International Tables Vol C Tables 4.2.6.8 and 6.1.1.4'
O O 0.0106 0.0060 'International Tables Vol C Tables 4.2.6.8 and 6.1.1.4'
P P 0.1023 0.0942 'International Tables Vol C Tables 4.2.6.8 and 6.1.1.4'
S S 0.1246 0.1234 'International Tables Vol C Tables 4.2.6.8 and 6.1.1.4'
Fe Fe 0.3463 0.8444 'International Tables Vol C Tables 4.2.6.8 and 6.1.1.4'
Ni Ni 0.3393 1.1124 'International Tables Vol C Tables 4.2.6.8 and 6.1.1.4'

loop_
_geom_angle_atom_site_label_1
_geom_angle_atom_site_label_2
_geom_angle_atom_site_label_3
_geom_angle
_geom_angle_site_symmetry_1
_geom_angle_site_symmetry_3
_geom_angle_publ_flag
C3 Fe1 C4 93.64(15) . . ?
C3 Fe1 C2 91.51(14) . . ?
C4 Fe1 C2 88.69(13) . . ?
C3 Fe1 C1 88.25(14) . . ?
C4 Fe1 C1 86.55(13) . . ?
C2 Fe1 C1 175.21(13) . . ?
C3 Fe1 S2 170.86(11) . . ?
C4 Fe1 S2 94.42(10) . . ?
C2 Fe1 S2 92.96(9) . . ?
C1 Fe1 S2 87.96(9) . . ?
C3 Fe1 S1 90.66(12) . . ?
C4 Fe1 S1 175.41(11) . . ?
C2 Fe1 S1 92.82(9) . . ?
C1 Fe1 S1 91.97(9) . . ?
S2 Fe1 S1 81.17(3) . . ?
C3 Fe1 Ni1 120.91(11) . . ?
C4 Fe1 Ni1 126.10(10) . . ?
C2 Fe1 Ni1 126.09(9) . . ?
C1 Fe1 Ni1 57.74(9) . . ?
S2 Fe1 Ni1 50.31(2) . . ?
S1 Fe1 Ni1 49.80(2) . . ?
C43 Fe2 C44 94.72(19) . . ?
C43 Fe2 C42 91.56(16) . . ?
C44 Fe2 C42 89.96(15) . . ?
C43 Fe2 C41 86.62(15) . . ?
C44 Fe2 C41 89.14(14) . . ?
C42 Fe2 C41 177.89(15) . . ?
C43 Fe2 S4 92.09(15) . . ?
C44 Fe2 S4 172.37(12) . . ?
C42 Fe2 S4 93.31(11) . . ?
C41 Fe2 S4 87.81(10) . . ?
C43 Fe2 S3 173.74(14) . . ?
C44 Fe2 S3 90.85(12) . . ?
C42 Fe2 S3 91.32(11) . . ?
C41 Fe2 S3 90.60(10) . . ?
S4 Fe2 S3 82.19(3) . . ?
C43 Fe2 Ni2 124.18(13) . . ?
C44 Fe2 Ni2 122.68(11) . . ?
C42 Fe2 Ni2 124.43(11) . . ?
C41 Fe2 Ni2 57.60(10) . . ?
S4 Fe2 Ni2 50.04(2) . . ?
S3 Fe2 Ni2 49.87(2) . . ?
P1 Ni1 P2 87.00(3) . . ?
P1 Ni1 S1 90.13(3) . . ?
P2 Ni1 S1 175.25(3) . . ?
P1 Ni1 S2 172.28(3) . . ?
P2 Ni1 S2 96.67(3) . . ?
S1 Ni1 S2 86.64(3) . . ?
P1 Ni1 C1 92.41(7) . . ?
P2 Ni1 C1 99.61(7) . . ?
S1 Ni1 C1 84.28(7) . . ?
S2 Ni1 C1 80.30(7) . . ?
P1 Ni1 Fe1 118.82(3) . . ?
P2 Ni1 Fe1 130.67(3) . . ?
S1 Ni1 Fe1 54.08(2) . . ?
S2 Ni1 Fe1 53.83(2) . . ?
C1 Ni1 Fe1 43.41(7) . . ?
P4 Ni2 P3 86.70(3) . . ?
P4 Ni2 S3 178.77(3) . . ?
P3 Ni2 S3 94.50(3) . . ?
P4 Ni2 S4 91.75(3) . . ?
P3 Ni2 S4 178.43(3) . . ?
S3 Ni2 S4 87.05(3) . . ?
P4 Ni2 C41 97.46(8) . . ?
P3 Ni2 C41 100.25(8) . . ?
S3 Ni2 C41 82.57(8) . . ?
S4 Ni2 C41 79.69(8) . . ?
P4 Ni2 Fe2 125.75(3) . . ?
P3 Ni2 Fe2 127.82(3) . . ?
S3 Ni2 Fe2 53.56(2) . . ?
S4 Ni2 Fe2 53.08(3) . . ?
C41 Ni2 Fe2 43.21(7) . . ?
C5 S1 Ni1 108.89(12) . . ?
C5 S1 Fe1 108.24(11) . . ?
Ni1 S1 Fe1 76.12(3) . . ?
C7 S2 Ni1 109.41(10) . . ?
C7 S2 Fe1 108.50(12) . . ?
Ni1 S2 Fe1 75.85(3) . . ?
C47 S3 Ni2 107.73(11) . . ?
C47 S3 Fe2 107.84(13) . . ?
Ni2 S3 Fe2 76.57(3) . . ?
C45 S4 Ni2 107.80(13) . . ?
C45 S4 Fe2 108.20(12) . . ?
Ni2 S4 Fe2 76.88(3) . . ?
C10 P1 C16 105.05(13) . . ?
C10 P1 C8 108.16(13) . . ?
C16 P1 C8 102.56(13) . . ?
C10 P1 Ni1 117.46(10) . . ?
C16 P1 Ni1 115.76(10) . . ?
C8 P1 Ni1 106.68(9) . . ?
C28 P2 C22 103.75(13) . . ?
C28 P2 C9 105.46(13) . . ?
C22 P2 C9 103.97(13) . . ?
C28 P2 Ni1 117.16(10) . . ?
C22 P2 Ni1 117.64(10) . . ?
C9 P2 Ni1 107.52(9) . . ?
C50 P3 C56 103.84(14) . . ?
C50 P3 C48 104.74(14) . . ?
C56 P3 C48 105.72(13) . . ?
C50 P3 Ni2 116.48(11) . . ?
C56 P3 Ni2 116.53(9) . . ?
C48 P3 Ni2 108.44(9) . . ?
C68 P4 C62 104.43(14) . . ?
C68 P4 C49 101.94(13) . . ?
C62 P4 C49 107.78(13) . . ?
C68 P4 Ni2 114.64(10) . . ?
C62 P4 Ni2 119.70(10) . . ?
C49 P4 Ni2 106.80(9) . . ?
N1 C1 Fe1 169.9(3) . . ?
N1 C1 Ni1 111.1(2) . . ?
Fe1 C1 Ni1 78.85(10) . . ?
N2 C2 Fe1 175.9(3) . . ?
O1 C3 Fe1 179.0(3) . . ?
O2 C4 Fe1 178.7(3) . . ?
C6 C5 S1 115.6(2) . . ?
C6 C5 H5A 108.4 . . ?
S1 C5 H5A 108.4 . . ?
C6 C5 H5B 108.4 . . ?
S1 C5 H5B 108.4 . . ?
H5A C5 H5B 107.4 . . ?
C5 C6 C7 114.8(3) . . ?
C5 C6 H6A 108.6 . . ?
C7 C6 H6A 108.6 . . ?
C5 C6 H6B 108.6 . . ?
C7 C6 H6B 108.6 . . ?
H6A C6 H6B 107.5 . . ?
C6 C7 S2 114.5(2) . . ?
C6 C7 H7A 108.6 . . ?
S2 C7 H7A 108.6 . . ?
C6 C7 H7B 108.6 . . ?
S2 C7 H7B 108.6 . . ?
H7A C7 H7B 107.6 . . ?
C9 C8 P1 105.23(18) . . ?
C9 C8 H8A 110.7 . . ?
P1 C8 H8A 110.7 . . ?
C9 C8 H8B 110.7 . . ?
P1 C8 H8B 110.7 . . ?
H8A C8 H8B 108.8 . . ?
C8 C9 P2 108.42(19) . . ?
C8 C9 H9A 110.0 . . ?
P2 C9 H9A 110.0 . . ?
C8 C9 H9B 110.0 . . ?
P2 C9 H9B 110.0 . . ?
H9A C9 H9B 108.4 . . ?
C15 C10 C11 119.8(3) . . ?
C15 C10 P1 120.6(2) . . ?
C11 C10 P1 119.5(2) . . ?
C12 C11 C10 119.9(3) . . ?
C12 C11 H11 120.1 . . ?
C10 C11 H11 120.1 . . ?
C11 C12 C13 120.2(3) . . ?
C11 C12 H12 119.9 . . ?
C13 C12 H12 119.9 . . ?
C12 C13 C14 120.4(3) . . ?
C12 C13 H13 119.8 . . ?
C14 C13 H13 119.8 . . ?
C13 C14 C15 119.9(3) . . ?
C13 C14 H14 120.1 . . ?
C15 C14 H14 120.1 . . ?
C14 C15 C10 119.8(3) . . ?
C14 C15 H15 120.1 . . ?
C10 C15 H15 120.1 . . ?
C17 C16 C21 119.1(3) . . ?
C17 C16 P1 121.3(2) . . ?
C21 C16 P1 119.3(2) . . ?
C16 C17 C18 120.4(3) . . ?
C16 C17 H17 119.8 . . ?
C18 C17 H17 119.8 . . ?
C19 C18 C17 120.0(3) . . ?
C19 C18 H18 120.0 . . ?
C17 C18 H18 120.0 . . ?
C18 C19 C20 120.1(3) . . ?
C18 C19 H19 119.9 . . ?
C20 C19 H19 119.9 . . ?
C21 C20 C19 119.8(3) . . ?
C21 C20 H20 120.1 . . ?
C19 C20 H20 120.1 . . ?
C20 C21 C16 120.5(3) . . ?
C20 C21 H21 119.8 . . ?
C16 C21 H21 119.8 . . ?
C23 C22 C27 119.0(3) . . ?
C23 C22 P2 121.8(2) . . ?
C27 C22 P2 119.2(2) . . ?
C22 C23 C24 119.8(3) . . ?
C22 C23 H23 120.1 . . ?
C24 C23 H23 120.1 . . ?
C25 C24 C23 120.5(3) . . ?
C25 C24 H24 119.8 . . ?
C23 C24 H24 119.8 . . ?
C24 C25 C26 120.4(3) . . ?
C24 C25 H25 119.8 . . ?
C26 C25 H25 119.8 . . ?
C27 C26 C25 119.6(3) . . ?
C27 C26 H26 120.2 . . ?
C25 C26 H26 120.2 . . ?
C26 C27 C22 120.7(3) . . ?
C26 C27 H27 119.6 . . ?
C22 C27 H27 119.6 . . ?
C29 C28 C33 118.8(3) . . ?
C29 C28 P2 122.4(2) . . ?
C33 C28 P2 118.8(2) . . ?
C30 C29 C28 120.1(3) . . ?
C30 C29 H29 119.9 . . ?
C28 C29 H29 119.9 . . ?
C29 C30 C31 120.6(3) . . ?
C29 C30 H30 119.7 . . ?
C31 C30 H30 119.7 . . ?
C32 C31 C30 119.6(3) . . ?
C32 C31 H31 120.2 . . ?
C30 C31 H31 120.2 . . ?
C31 C32 C33 120.1(3) . . ?
C31 C32 H32 119.9 . . ?
C33 C32 H32 119.9 . . ?
C32 C33 C28 120.7(3) . . ?
C32 C33 H33 119.6 . . ?
C28 C33 H33 119.6 . . ?
N3 C41 Fe2 171.5(3) . . ?
N3 C41 Ni2 109.1(2) . . ?
Fe2 C41 Ni2 79.19(12) . . ?
N4 C42 Fe2 178.0(3) . . ?
O3 C43 Fe2 178.3(4) . . ?
O4 C44 Fe2 179.4(4) . . ?
C46 C45 S4 115.6(2) . . ?
C46 C45 H45A 108.4 . . ?
S4 C45 H45A 108.4 . . ?
C46 C45 H45B 108.4 . . ?
S4 C45 H45B 108.4 . . ?
H45A C45 H45B 107.4 . . ?
C45 C46 C47 115.5(3) . . ?
C45 C46 H46A 108.4 . . ?
C47 C46 H46A 108.4 . . ?
C45 C46 H46B 108.4 . . ?
C47 C46 H46B 108.4 . . ?
H46A C46 H46B 107.5 . . ?
C46 C47 S3 115.0(2) . . ?
C46 C47 H47A 108.5 . . ?
S3 C47 H47A 108.5 . . ?
C46 C47 H47B 108.5 . . ?
S3 C47 H47B 108.5 . . ?
H47A C47 H47B 107.5 . . ?
C49 C48 P3 108.30(19) . . ?
C49 C48 H48A 110.0 . . ?
P3 C48 H48A 110.0 . . ?
C49 C48 H48B 110.0 . . ?
P3 C48 H48B 110.0 . . ?
H48A C48 H48B 108.4 . . ?
C48 C49 P4 105.73(19) . . ?
C48 C49 H49A 110.6 . . ?
P4 C49 H49A 110.6 . . ?
C48 C49 H49B 110.6 . . ?
P4 C49 H49B 110.6 . . ?
H49A C49 H49B 108.7 . . ?
C51 C50 C55 119.6(3) . . ?
C51 C50 P3 120.2(2) . . ?
C55 C50 P3 120.3(3) . . ?
C52 C51 C50 119.7(3) . . ?
C52 C51 H51 120.2 . . ?
C50 C51 H51 120.2 . . ?
C53 C52 C51 120.0(4) . . ?
C53 C52 H52 120.0 . . ?
C51 C52 H52 120.0 . . ?
C54 C53 C52 120.6(3) . . ?
C54 C53 H53 119.7 . . ?
C52 C53 H53 119.7 . . ?
C53 C54 C55 120.1(3) . . ?
C53 C54 H54 120.0 . . ?
C55 C54 H54 120.0 . . ?
C54 C55 C50 120.0(3) . . ?
C54 C55 H55 120.0 . . ?
C50 C55 H55 120.0 . . ?
C61 C56 C57 119.1(3) . . ?
C61 C56 P3 118.9(2) . . ?
C57 C56 P3 122.0(2) . . ?
C58 C57 C56 119.7(3) . . ?
C58 C57 H57 120.2 . . ?
C56 C57 H57 120.2 . . ?
C59 C58 C57 120.7(3) . . ?
C59 C58 H58 119.7 . . ?
C57 C58 H58 119.7 . . ?
C60 C59 C58 119.9(3) . . ?
C60 C59 H59 120.0 . . ?
C58 C59 H59 120.0 . . ?
C59 C60 C61 120.0(3) . . ?
C59 C60 H60 120.0 . . ?
C61 C60 H60 120.0 . . ?
C60 C61 C56 120.6(3) . . ?
C60 C61 H61 119.7 . . ?
C56 C61 H61 119.7 . . ?
C63 C62 C67 119.8(3) . . ?
C63 C62 P4 121.1(2) . . ?
C67 C62 P4 119.0(2) . . ?
C64 C63 C62 119.6(3) . . ?
C64 C63 H63 120.2 . . ?
C62 C63 H63 120.2 . . ?
C65 C64 C63 120.6(3) . . ?
C65 C64 H64 119.7 . . ?
C63 C64 H64 119.7 . . ?
C64 C65 C66 120.0(3) . . ?
C64 C65 H65 120.0 . . ?
C66 C65 H65 120.0 . . ?
C67 C66 C65 119.9(3) . . ?
C67 C66 H66 120.0 . . ?
C65 C66 H66 120.0 . . ?
C66 C67 C62 120.0(3) . . ?
C66 C67 H67 120.0 . . ?
C62 C67 H67 120.0 . . ?
C73 C68 C69 118.8(3) . . ?
C73 C68 P4 121.6(2) . . ?
C69 C68 P4 119.4(2) . . ?
C70 C69 C68 120.8(3) . . ?
C70 C69 H69 119.6 . . ?
C68 C69 H69 119.6 . . ?
C71 C70 C69 120.1(3) . . ?
C71 C70 H70 120.0 . . ?
C69 C70 H70 120.0 . . ?
C70 C71 C72 120.4(3) . . ?
C70 C71 H71 119.8 . . ?
C72 C71 H71 119.8 . . ?
C71 C72 C73 119.5(3) . . ?
C71 C72 H72 120.2 . . ?
C73 C72 H72 120.2 . . ?
C68 C73 C72 120.5(3) . . ?
C68 C73 H73 119.8 . . ?
C72 C73 H73 119.8 . . ?

loop_
_geom_bond_atom_site_label_1
_geom_bond_atom_site_label_2
_geom_bond_distance
_geom_bond_site_symmetry_2
_geom_bond_publ_flag
Fe1 C3 1.785(3) . ?
Fe1 C4 1.790(3) . ?
Fe1 C2 1.920(3) . ?
Fe1 C1 1.968(3) . ?
Fe1 S2 2.3388(8) . ?
Fe1 S1 2.3434(9) . ?
Fe1 Ni1 2.8091(6) . ?
Fe2 C43 1.789(4) . ?
Fe2 C44 1.793(4) . ?
Fe2 C42 1.922(3) . ?
Fe2 C41 1.972(3) . ?
Fe2 S4 2.3228(10) . ?
Fe2 S3 2.3404(10) . ?
Fe2 Ni2 2.8294(6) . ?
Ni1 P1 2.1809(8) . ?
Ni1 P2 2.1961(8) . ?
Ni1 S1 2.2103(8) . ?
Ni1 S2 2.2294(8) . ?
Ni1 C1 2.421(3) . ?
Ni2 P4 2.1640(8) . ?
Ni2 P3 2.1921(8) . ?
Ni2 S3 2.2241(8) . ?
Ni2 S4 2.2269(9) . ?
Ni2 C41 2.432(3) . ?
S1 C5 1.829(3) . ?
S2 C7 1.832(3) . ?
S3 C47 1.831(3) . ?
S4 C45 1.813(4) . ?
P1 C10 1.808(3) . ?
P1 C16 1.811(3) . ?
P1 C8 1.828(3) . ?
P2 C28 1.819(3) . ?
P2 C22 1.822(3) . ?
P2 C9 1.840(3) . ?
P3 C50 1.810(3) . ?
P3 C56 1.818(3) . ?
P3 C48 1.837(3) . ?
P4 C68 1.809(3) . ?
P4 C62 1.810(3) . ?
P4 C49 1.832(3) . ?
N1 C1 1.153(4) . ?
N2 C2 1.149(4) . ?
N3 C41 1.150(4) . ?
N4 C42 1.153(4) . ?
O1 C3 1.136(4) . ?
O2 C4 1.131(4) . ?
O3 C43 1.133(5) . ?
O4 C44 1.127(4) . ?
C5 C6 1.510(5) . ?
C5 H5A 0.9700 . ?
C5 H5B 0.9700 . ?
C6 C7 1.511(5) . ?
C6 H6A 0.9700 . ?
C6 H6B 0.9700 . ?
C7 H7A 0.9700 . ?
C7 H7B 0.9700 . ?
C8 C9 1.527(4) . ?
C8 H8A 0.9700 . ?
C8 H8B 0.9700 . ?
C9 H9A 0.9700 . ?
C9 H9B 0.9700 . ?
C10 C15 1.391(4) . ?
C10 C11 1.402(4) . ?
C11 C12 1.381(4) . ?
C11 H11 0.9300 . ?
C12 C13 1.381(5) . ?
C12 H12 0.9300 . ?
C13 C14 1.388(5) . ?
C13 H13 0.9300 . ?
C14 C15 1.391(5) . ?
C14 H14 0.9300 . ?
C15 H15 0.9300 . ?
C16 C17 1.384(4) . ?
C16 C21 1.395(4) . ?
C17 C18 1.390(5) . ?
C17 H17 0.9300 . ?
C18 C19 1.381(5) . ?
C18 H18 0.9300 . ?
C19 C20 1.386(5) . ?
C19 H19 0.9300 . ?
C20 C21 1.383(4) . ?
C20 H20 0.9300 . ?
C21 H21 0.9300 . ?
C22 C23 1.392(4) . ?
C22 C27 1.398(4) . ?
C23 C24 1.399(5) . ?
C23 H23 0.9300 . ?
C24 C25 1.369(5) . ?
C24 H24 0.9300 . ?
C25 C26 1.388(5) . ?
C25 H25 0.9300 . ?
C26 C27 1.384(5) . ?
C26 H26 0.9300 . ?
C27 H27 0.9300 . ?
C28 C29 1.392(4) . ?
C28 C33 1.395(4) . ?
C29 C30 1.384(4) . ?
C29 H29 0.9300 . ?
C30 C31 1.387(5) . ?
C30 H30 0.9300 . ?
C31 C32 1.381(5) . ?
C31 H31 0.9300 . ?
C32 C33 1.382(4) . ?
C32 H32 0.9300 . ?
C33 H33 0.9300 . ?
C45 C46 1.519(6) . ?
C45 H45A 0.9700 . ?
C45 H45B 0.9700 . ?
C46 C47 1.522(5) . ?
C46 H46A 0.9700 . ?
C46 H46B 0.9700 . ?
C47 H47A 0.9700 . ?
C47 H47B 0.9700 . ?
C48 C49 1.523(4) . ?
C48 H48A 0.9700 . ?
C48 H48B 0.9700 . ?
C49 H49A 0.9700 . ?
C49 H49B 0.9700 . ?
C50 C51 1.389(5) . ?
C50 C55 1.397(4) . ?
C51 C52 1.387(5) . ?
C51 H51 0.9300 . ?
C52 C53 1.384(6) . ?
C52 H52 0.9300 . ?
C53 C54 1.368(6) . ?
C53 H53 0.9300 . ?
C54 C55 1.383(5) . ?
C54 H54 0.9300 . ?
C55 H55 0.9300 . ?
C56 C61 1.394(4) . ?
C56 C57 1.395(4) . ?
C57 C58 1.391(4) . ?
C57 H57 0.9300 . ?
C58 C59 1.380(5) . ?
C58 H58 0.9300 . ?
C59 C60 1.378(5) . ?
C59 H59 0.9300 . ?
C60 C61 1.387(4) . ?
C60 H60 0.9300 . ?
C61 H61 0.9300 . ?
C62 C63 1.390(4) . ?
C62 C67 1.395(4) . ?
C63 C64 1.386(5) . ?
C63 H63 0.9300 . ?
C64 C65 1.381(5) . ?
C64 H64 0.9300 . ?
C65 C66 1.387(5) . ?
C65 H65 0.9300 . ?
C66 C67 1.384(5) . ?
C66 H66 0.9300 . ?
C67 H67 0.9300 . ?
C68 C73 1.393(4) . ?
C68 C69 1.396(4) . ?
C69 C70 1.380(4) . ?
C69 H69 0.9300 . ?
C70 C71 1.378(5) . ?
C70 H70 0.9300 . ?
C71 C72 1.388(5) . ?
C71 H71 0.9300 . ?
C72 C73 1.393(5) . ?
C72 H72 0.9300 . ?
C73 H73 0.9300 . ?

loop_
_geom_torsion_atom_site_label_1
_geom_torsion_atom_site_label_2
_geom_torsion_atom_site_label_3
_geom_torsion_atom_site_label_4
_geom_torsion
_geom_torsion_site_symmetry_1
_geom_torsion_site_symmetry_2
_geom_torsion_site_symmetry_3
_geom_torsion_site_symmetry_4
_geom_torsion_publ_flag
C3 Fe1 Ni1 P1 -5.94(13) . . . . ?
C4 Fe1 Ni1 P1 115.95(12) . . . . ?
C2 Fe1 Ni1 P1 -124.27(12) . . . . ?
C1 Fe1 Ni1 P1 59.22(10) . . . . ?
S2 Fe1 Ni1 P1 177.19(4) . . . . ?
S1 Fe1 Ni1 P1 -66.71(4) . . . . ?
C3 Fe1 Ni1 P2 -119.14(13) . . . . ?
C4 Fe1 Ni1 P2 2.75(13) . . . . ?
C2 Fe1 Ni1 P2 122.53(12) . . . . ?
C1 Fe1 Ni1 P2 -53.98(10) . . . . ?
S2 Fe1 Ni1 P2 63.99(4) . . . . ?
S1 Fe1 Ni1 P2 -179.91(4) . . . . ?
C3 Fe1 Ni1 S1 60.77(13) . . . . ?
C4 Fe1 Ni1 S1 -177.35(13) . . . . ?
C2 Fe1 Ni1 S1 -57.56(12) . . . . ?
C1 Fe1 Ni1 S1 125.92(10) . . . . ?
S2 Fe1 Ni1 S1 -116.10(4) . . . . ?
C3 Fe1 Ni1 S2 176.87(13) . . . . ?
C4 Fe1 Ni1 S2 -61.24(12) . . . . ?
C2 Fe1 Ni1 S2 58.54(11) . . . . ?
C1 Fe1 Ni1 S2 -117.97(10) . . . . ?
S1 Fe1 Ni1 S2 116.10(4) . . . . ?
C3 Fe1 Ni1 C1 -65.16(16) . . . . ?
C4 Fe1 Ni1 C1 56.73(16) . . . . ?
C2 Fe1 Ni1 C1 176.51(15) . . . . ?
S2 Fe1 Ni1 C1 117.97(10) . . . . ?
S1 Fe1 Ni1 C1 -125.92(10) . . . . ?
C43 Fe2 Ni2 P4 1.17(18) . . . . ?
C44 Fe2 Ni2 P4 -122.45(13) . . . . ?
C42 Fe2 Ni2 P4 121.52(13) . . . . ?
C41 Fe2 Ni2 P4 -57.81(11) . . . . ?
S4 Fe2 Ni2 P4 60.41(4) . . . . ?
S3 Fe2 Ni2 P4 178.74(4) . . . . ?
C43 Fe2 Ni2 P3 119.14(18) . . . . ?
C44 Fe2 Ni2 P3 -4.48(14) . . . . ?
C42 Fe2 Ni2 P3 -120.51(13) . . . . ?
C41 Fe2 Ni2 P3 60.17(11) . . . . ?
S4 Fe2 Ni2 P3 178.38(5) . . . . ?
S3 Fe2 Ni2 P3 -63.29(4) . . . . ?
C43 Fe2 Ni2 S3 -177.57(18) . . . . ?
C44 Fe2 Ni2 S3 58.81(13) . . . . ?
C42 Fe2 Ni2 S3 -57.22(13) . . . . ?
C41 Fe2 Ni2 S3 123.45(11) . . . . ?
S4 Fe2 Ni2 S3 -118.33(4) . . . . ?
C43 Fe2 Ni2 S4 -59.24(18) . . . . ?
C44 Fe2 Ni2 S4 177.14(14) . . . . ?
C42 Fe2 Ni2 S4 61.11(13) . . . . ?
C41 Fe2 Ni2 S4 -118.21(11) . . . . ?
S3 Fe2 Ni2 S4 118.33(4) . . . . ?
C43 Fe2 Ni2 C41 59.0(2) . . . . ?
C44 Fe2 Ni2 C41 -64.65(17) . . . . ?
C42 Fe2 Ni2 C41 179.32(17) . . . . ?
S4 Fe2 Ni2 C41 118.21(11) . . . . ?
S3 Fe2 Ni2 C41 -123.45(11) . . . . ?
P1 Ni1 S1 C5 -128.74(12) . . . . ?
P2 Ni1 S1 C5 -76.0(4) . . . . ?
S2 Ni1 S1 C5 58.27(12) . . . . ?
C1 Ni1 S1 C5 138.85(13) . . . . ?
Fe1 Ni1 S1 C5 104.84(12) . . . . ?
P1 Ni1 S1 Fe1 126.42(3) . . . . ?
P2 Ni1 S1 Fe1 179(96) . . . . ?
S2 Ni1 S1 Fe1 -46.57(3) . . . . ?
C1 Ni1 S1 Fe1 34.01(7) . . . . ?
C3 Fe1 S1 C5 122.84(16) . . . . ?
C4 Fe1 S1 C5 -77.8(13) . . . . ?
C2 Fe1 S1 C5 31.29(16) . . . . ?
C1 Fe1 S1 C5 -148.89(15) . . . . ?
S2 Fe1 S1 C5 -61.27(13) . . . . ?
Ni1 Fe1 S1 C5 -105.65(13) . . . . ?
C3 Fe1 S1 Ni1 -131.52(10) . . . . ?
C4 Fe1 S1 Ni1 27.8(13) . . . . ?
C2 Fe1 S1 Ni1 136.94(9) . . . . ?
C1 Fe1 S1 Ni1 -43.25(9) . . . . ?
S2 Fe1 S1 Ni1 44.38(3) . . . . ?
P1 Ni1 S2 C7 -123.6(3) . . . . ?
P2 Ni1 S2 C7 118.38(12) . . . . ?
S1 Ni1 S2 C7 -58.20(12) . . . . ?
C1 Ni1 S2 C7 -142.96(14) . . . . ?
Fe1 Ni1 S2 C7 -104.95(12) . . . . ?
P1 Ni1 S2 Fe1 -18.6(2) . . . . ?
P2 Ni1 S2 Fe1 -136.66(3) . . . . ?
S1 Ni1 S2 Fe1 46.76(3) . . . . ?
C1 Ni1 S2 Fe1 -38.01(7) . . . . ?
C3 Fe1 S2 C7 88.9(7) . . . . ?
C4 Fe1 S2 C7 -119.18(14) . . . . ?
C2 Fe1 S2 C7 -30.27(14) . . . . ?
C1 Fe1 S2 C7 154.44(13) . . . . ?
S1 Fe1 S2 C7 62.13(11) . . . . ?
Ni1 Fe1 S2 C7 106.09(11) . . . . ?
C3 Fe1 S2 Ni1 -17.1(7) . . . . ?
C4 Fe1 S2 Ni1 134.73(10) . . . . ?
C2 Fe1 S2 Ni1 -136.35(9) . . . . ?
C1 Fe1 S2 Ni1 48.36(9) . . . . ?
S1 Fe1 S2 Ni1 -43.96(2) . . . . ?
P4 Ni2 S3 C47 48.2(17) . . . . ?
P3 Ni2 S3 C47 -120.33(13) . . . . ?
S4 Ni2 S3 C47 59.93(13) . . . . ?
C41 Ni2 S3 C47 139.90(15) . . . . ?
Fe2 Ni2 S3 C47 104.73(13) . . . . ?
P4 Ni2 S3 Fe2 -56.5(17) . . . . ?
P3 Ni2 S3 Fe2 134.94(3) . . . . ?
S4 Ni2 S3 Fe2 -44.80(3) . . . . ?
C41 Ni2 S3 Fe2 35.17(8) . . . . ?
C43 Fe2 S3 C47 -85.8(13) . . . . ?
C44 Fe2 S3 C47 121.46(15) . . . . ?
C42 Fe2 S3 C47 31.48(15) . . . . ?
C41 Fe2 S3 C47 -149.38(15) . . . . ?
S4 Fe2 S3 C47 -61.68(11) . . . . ?
Ni2 Fe2 S3 C47 -104.60(12) . . . . ?
C43 Fe2 S3 Ni2 18.8(13) . . . . ?
C44 Fe2 S3 Ni2 -133.94(10) . . . . ?
C42 Fe2 S3 Ni2 136.08(10) . . . . ?
C41 Fe2 S3 Ni2 -44.79(9) . . . . ?
S4 Fe2 S3 Ni2 42.92(3) . . . . ?
P4 Ni2 S4 C45 119.73(12) . . . . ?
P3 Ni2 S4 C45 129.3(14) . . . . ?
S3 Ni2 S4 C45 -60.02(12) . . . . ?
C41 Ni2 S4 C45 -143.00(14) . . . . ?
Fe2 Ni2 S4 C45 -105.18(12) . . . . ?
P4 Ni2 S4 Fe2 -135.09(3) . . . . ?
P3 Ni2 S4 Fe2 -125.5(14) . . . . ?
S3 Ni2 S4 Fe2 45.16(3) . . . . ?
C41 Ni2 S4 Fe2 -37.82(8) . . . . ?
C43 Fe2 S4 C45 -120.64(18) . . . . ?
C44 Fe2 S4 C45 86.3(8) . . . . ?
C42 Fe2 S4 C45 -28.96(17) . . . . ?
C41 Fe2 S4 C45 152.83(16) . . . . ?
S3 Fe2 S4 C45 61.92(13) . . . . ?
Ni2 Fe2 S4 C45 104.71(14) . . . . ?
C43 Fe2 S4 Ni2 134.65(12) . . . . ?
C44 Fe2 S4 Ni2 -18.4(8) . . . . ?
C42 Fe2 S4 Ni2 -133.67(11) . . . . ?
C41 Fe2 S4 Ni2 48.12(10) . . . . ?
S3 Fe2 S4 Ni2 -42.79(3) . . . . ?
P2 Ni1 P1 C10 143.96(11) . . . . ?
S1 Ni1 P1 C10 -39.83(11) . . . . ?
S2 Ni1 P1 C10 25.4(3) . . . . ?
C1 Ni1 P1 C10 44.46(13) . . . . ?
Fe1 Ni1 P1 C10 8.23(12) . . . . ?
P2 Ni1 P1 C16 -90.90(11) . . . . ?
S1 Ni1 P1 C16 85.32(11) . . . . ?
S2 Ni1 P1 C16 150.5(2) . . . . ?
C1 Ni1 P1 C16 169.60(13) . . . . ?
Fe1 Ni1 P1 C16 133.37(11) . . . . ?
P2 Ni1 P1 C8 22.47(10) . . . . ?
S1 Ni1 P1 C8 -161.31(10) . . . . ?
S2 Ni1 P1 C8 -96.1(3) . . . . ?
C1 Ni1 P1 C8 -77.03(12) . . . . ?
Fe1 Ni1 P1 C8 -113.25(10) . . . . ?
P1 Ni1 P2 C28 -115.06(11) . . . . ?
S1 Ni1 P2 C28 -167.9(4) . . . . ?
S2 Ni1 P2 C28 58.12(11) . . . . ?
C1 Ni1 P2 C28 -23.12(13) . . . . ?
Fe1 Ni1 P2 C28 11.19(12) . . . . ?
P1 Ni1 P2 C22 120.17(11) . . . . ?
S1 Ni1 P2 C22 67.3(4) . . . . ?
S2 Ni1 P2 C22 -66.65(11) . . . . ?
C1 Ni1 P2 C22 -147.89(12) . . . . ?
Fe1 Ni1 P2 C22 -113.57(11) . . . . ?
P1 Ni1 P2 C9 3.37(10) . . . . ?
S1 Ni1 P2 C9 -49.5(4) . . . . ?
S2 Ni1 P2 C9 176.55(10) . . . . ?
C1 Ni1 P2 C9 95.31(12) . . . . ?
Fe1 Ni1 P2 C9 129.62(10) . . . . ?
P4 Ni2 P3 C50 -118.58(11) . . . . ?
S3 Ni2 P3 C50 61.18(11) . . . . ?
S4 Ni2 P3 C50 -128.2(14) . . . . ?
C41 Ni2 P3 C50 144.43(13) . . . . ?
Fe2 Ni2 P3 C50 107.30(11) . . . . ?
P4 Ni2 P3 C56 118.24(11) . . . . ?
S3 Ni2 P3 C56 -62.01(11) . . . . ?
S4 Ni2 P3 C56 108.7(14) . . . . ?
C41 Ni2 P3 C56 21.24(13) . . . . ?
Fe2 Ni2 P3 C56 -15.88(11) . . . . ?
P4 Ni2 P3 C48 -0.82(10) . . . . ?
S3 Ni2 P3 C48 178.93(10) . . . . ?
S4 Ni2 P3 C48 -10.4(15) . . . . ?
C41 Ni2 P3 C48 -97.81(13) . . . . ?
Fe2 Ni2 P3 C48 -134.94(10) . . . . ?
P3 Ni2 P4 C68 87.99(11) . . . . ?
S3 Ni2 P4 C68 -80.6(17) . . . . ?
S4 Ni2 P4 C68 -92.27(11) . . . . ?
C41 Ni2 P4 C68 -172.09(13) . . . . ?
Fe2 Ni2 P4 C68 -136.34(10) . . . . ?
P3 Ni2 P4 C62 -146.74(12) . . . . ?
S3 Ni2 P4 C62 44.7(17) . . . . ?
S4 Ni2 P4 C62 32.99(12) . . . . ?
C41 Ni2 P4 C62 -46.83(14) . . . . ?
Fe2 Ni2 P4 C62 -11.08(12) . . . . ?
P3 Ni2 P4 C49 -24.10(10) . . . . ?
S3 Ni2 P4 C49 167.3(17) . . . . ?
S4 Ni2 P4 C49 155.63(10) . . . . ?
C41 Ni2 P4 C49 75.81(12) . . . . ?
Fe2 Ni2 P4 C49 111.56(10) . . . . ?
C3 Fe1 C1 N1 -61.5(15) . . . . ?
C4 Fe1 C1 N1 32.2(15) . . . . ?
C2 Fe1 C1 N1 26(3) . . . . ?
S2 Fe1 C1 N1 126.8(15) . . . . ?
S1 Fe1 C1 N1 -152.1(15) . . . . ?
Ni1 Fe1 C1 N1 169.6(16) . . . . ?
C3 Fe1 C1 Ni1 128.84(13) . . . . ?
C4 Fe1 C1 Ni1 -137.41(12) . . . . ?
C2 Fe1 C1 Ni1 -144.0(15) . . . . ?
S2 Fe1 C1 Ni1 -42.85(5) . . . . ?
S1 Fe1 C1 Ni1 38.24(6) . . . . ?
P1 Ni1 C1 N1 50.8(2) . . . . ?
P2 Ni1 C1 N1 -36.5(2) . . . . ?
S1 Ni1 C1 N1 140.7(2) . . . . ?
S2 Ni1 C1 N1 -131.7(2) . . . . ?
Fe1 Ni1 C1 N1 -178.1(3) . . . . ?
P1 Ni1 C1 Fe1 -131.12(7) . . . . ?
P2 Ni1 C1 Fe1 141.52(7) . . . . ?
S1 Ni1 C1 Fe1 -41.23(7) . . . . ?
S2 Ni1 C1 Fe1 46.33(7) . . . . ?
C3 Fe1 C2 N2 91(4) . . . . ?
C4 Fe1 C2 N2 -2(4) . . . . ?
C1 Fe1 C2 N2 4(5) . . . . ?
S2 Fe1 C2 N2 -96(4) . . . . ?
S1 Fe1 C2 N2 -178(100) . . . . ?
Ni1 Fe1 C2 N2 -138(4) . . . . ?
C4 Fe1 C3 O1 -149(18) . . . . ?
C2 Fe1 C3 O1 122(18) . . . . ?
C1 Fe1 C3 O1 -63(18) . . . . ?
S2 Fe1 C3 O1 3(18) . . . . ?
S1 Fe1 C3 O1 29(18) . . . . ?
Ni1 Fe1 C3 O1 -12(18) . . . . ?
C3 Fe1 C4 O2 4(14) . . . . ?
C2 Fe1 C4 O2 96(14) . . . . ?
C1 Fe1 C4 O2 -84(14) . . . . ?
S2 Fe1 C4 O2 -171(100) . . . . ?
S1 Fe1 C4 O2 -155(13) . . . . ?
Ni1 Fe1 C4 O2 -129(14) . . . . ?
Ni1 S1 C5 C6 -10.2(3) . . . . ?
Fe1 S1 C5 C6 70.9(3) . . . . ?
S1 C5 C6 C7 -63.1(3) . . . . ?
C5 C6 C7 S2 63.1(3) . . . . ?
Ni1 S2 C7 C6 9.1(3) . . . . ?
Fe1 S2 C7 C6 -71.9(3) . . . . ?
C10 P1 C8 C9 -176.11(18) . . . . ?
C16 P1 C8 C9 73.2(2) . . . . ?
Ni1 P1 C8 C9 -48.89(19) . . . . ?
P1 C8 C9 P2 52.1(2) . . . . ?
C28 P2 C9 C8 91.2(2) . . . . ?
C22 P2 C9 C8 -160.01(19) . . . . ?
Ni1 P2 C9 C8 -34.6(2) . . . . ?
C16 P1 C10 C15 138.5(3) . . . . ?
C8 P1 C10 C15 29.5(3) . . . . ?
Ni1 P1 C10 C15 -91.2(3) . . . . ?
C16 P1 C10 C11 -46.4(3) . . . . ?
C8 P1 C10 C11 -155.4(2) . . . . ?
Ni1 P1 C10 C11 83.9(2) . . . . ?
C15 C10 C11 C12 1.7(5) . . . . ?
P1 C10 C11 C12 -173.4(2) . . . . ?
C10 C11 C12 C13 -0.8(5) . . . . ?
C11 C12 C13 C14 -1.2(6) . . . . ?
C12 C13 C14 C15 2.2(6) . . . . ?
C13 C14 C15 C10 -1.2(5) . . . . ?
C11 C10 C15 C14 -0.7(5) . . . . ?
P1 C10 C15 C14 174.3(3) . . . . ?
C10 P1 C16 C17 138.6(3) . . . . ?
C8 P1 C16 C17 -108.4(3) . . . . ?
Ni1 P1 C16 C17 7.3(3) . . . . ?
C10 P1 C16 C21 -47.2(3) . . . . ?
C8 P1 C16 C21 65.8(3) . . . . ?
Ni1 P1 C16 C21 -178.5(2) . . . . ?
C21 C16 C17 C18 -0.3(5) . . . . ?
P1 C16 C17 C18 174.0(3) . . . . ?
C16 C17 C18 C19 -0.9(6) . . . . ?
C17 C18 C19 C20 1.2(6) . . . . ?
C18 C19 C20 C21 -0.4(5) . . . . ?
C19 C20 C21 C16 -0.8(5) . . . . ?
C17 C16 C21 C20 1.1(5) . . . . ?
P1 C16 C21 C20 -173.3(2) . . . . ?
C28 P2 C22 C23 -119.7(3) . . . . ?
C9 P2 C22 C23 130.2(3) . . . . ?
Ni1 P2 C22 C23 11.5(3) . . . . ?
C28 P2 C22 C27 60.1(3) . . . . ?
C9 P2 C22 C27 -50.0(3) . . . . ?
Ni1 P2 C22 C27 -168.7(2) . . . . ?
C27 C22 C23 C24 -0.1(5) . . . . ?
P2 C22 C23 C24 179.7(2) . . . . ?
C22 C23 C24 C25 1.1(5) . . . . ?
C23 C24 C25 C26 -0.8(5) . . . . ?
C24 C25 C26 C27 -0.5(5) . . . . ?
C25 C26 C27 C22 1.5(5) . . . . ?
C23 C22 C27 C26 -1.2(5) . . . . ?
P2 C22 C27 C26 179.0(3) . . . . ?
C22 P2 C28 C29 -110.9(3) . . . . ?
C9 P2 C28 C29 -1.9(3) . . . . ?
Ni1 P2 C28 C29 117.7(2) . . . . ?
C22 P2 C28 C33 69.2(3) . . . . ?
C9 P2 C28 C33 178.2(2) . . . . ?
Ni1 P2 C28 C33 -62.3(3) . . . . ?
C33 C28 C29 C30 0.3(5) . . . . ?
P2 C28 C29 C30 -179.6(2) . . . . ?
C28 C29 C30 C31 0.6(5) . . . . ?
C29 C30 C31 C32 -0.7(5) . . . . ?
C30 C31 C32 C33 -0.1(5) . . . . ?
C31 C32 C33 C28 1.1(5) . . . . ?
C29 C28 C33 C32 -1.2(5) . . . . ?
P2 C28 C33 C32 178.8(3) . . . . ?
C43 Fe2 C41 N3 31.7(19) . . . . ?
C44 Fe2 C41 N3 -63.1(19) . . . . ?
C42 Fe2 C41 N3 2(5) . . . . ?
S4 Fe2 C41 N3 123.9(19) . . . . ?
S3 Fe2 C41 N3 -153.9(19) . . . . ?
Ni2 Fe2 C41 N3 166(2) . . . . ?
C43 Fe2 C41 Ni2 -134.75(16) . . . . ?
C44 Fe2 C41 Ni2 130.47(13) . . . . ?
C42 Fe2 C41 Ni2 -165(4) . . . . ?
S4 Fe2 C41 Ni2 -42.53(6) . . . . ?
S3 Fe2 C41 Ni2 39.64(6) . . . . ?
P4 Ni2 C41 N3 -41.7(3) . . . . ?
P3 Ni2 C41 N3 46.2(3) . . . . ?
S3 Ni2 C41 N3 139.5(3) . . . . ?
S4 Ni2 C41 N3 -132.2(3) . . . . ?
Fe2 Ni2 C41 N3 -177.9(3) . . . . ?
P4 Ni2 C41 Fe2 136.16(8) . . . . ?
P3 Ni2 C41 Fe2 -135.86(7) . . . . ?
S3 Ni2 C41 Fe2 -42.60(8) . . . . ?
S4 Ni2 C41 Fe2 45.73(7) . . . . ?
C43 Fe2 C42 N4 -126(11) . . . . ?
C44 Fe2 C42 N4 -31(11) . . . . ?
C41 Fe2 C42 N4 -96(11) . . . . ?
S4 Fe2 C42 N4 142(11) . . . . ?
S3 Fe2 C42 N4 60(11) . . . . ?
Ni2 Fe2 C42 N4 100(11) . . . . ?
C44 Fe2 C43 O3 66(16) . . . . ?
C42 Fe2 C43 O3 156(16) . . . . ?
C41 Fe2 C43 O3 -23(16) . . . . ?
S4 Fe2 C43 O3 -111(16) . . . . ?
S3 Fe2 C43 O3 -87(16) . . . . ?
Ni2 Fe2 C43 O3 -69(16) . . . . ?
C43 Fe2 C44 O4 -155(100) . . . . ?
C42 Fe2 C44 O4 114(40) . . . . ?
C41 Fe2 C44 O4 -68(40) . . . . ?
S4 Fe2 C44 O4 -2(40) . . . . ?
S3 Fe2 C44 O4 22(40) . . . . ?
Ni2 Fe2 C44 O4 -19(40) . . . . ?
Ni2 S4 C45 C46 10.8(3) . . . . ?
Fe2 S4 C45 C46 -70.8(3) . . . . ?
S4 C45 C46 C47 62.2(3) . . . . ?
C45 C46 C47 S3 -61.9(4) . . . . ?
Ni2 S3 C47 C46 -11.0(3) . . . . ?
Fe2 S3 C47 C46 70.2(3) . . . . ?
C50 P3 C48 C49 156.42(19) . . . . ?
C56 P3 C48 C49 -94.3(2) . . . . ?
Ni2 P3 C48 C49 31.4(2) . . . . ?
P3 C48 C49 P4 -50.0(2) . . . . ?
C68 P4 C49 C48 -71.2(2) . . . . ?
C62 P4 C49 C48 179.18(18) . . . . ?
Ni2 P4 C49 C48 49.36(19) . . . . ?
C56 P3 C50 C51 -54.0(3) . . . . ?
C48 P3 C50 C51 56.7(3) . . . . ?
Ni2 P3 C50 C51 176.5(2) . . . . ?
C56 P3 C50 C55 126.7(3) . . . . ?
C48 P3 C50 C55 -122.6(3) . . . . ?
Ni2 P3 C50 C55 -2.9(3) . . . . ?
C55 C50 C51 C52 0.5(5) . . . . ?
P3 C50 C51 C52 -178.8(3) . . . . ?
C50 C51 C52 C53 -1.7(5) . . . . ?
C51 C52 C53 C54 1.2(5) . . . . ?
C52 C53 C54 C55 0.5(5) . . . . ?
C53 C54 C55 C50 -1.7(5) . . . . ?
C51 C50 C55 C54 1.1(5) . . . . ?
P3 C50 C55 C54 -179.5(2) . . . . ?
C50 P3 C56 C61 -61.7(3) . . . . ?
C48 P3 C56 C61 -171.6(2) . . . . ?
Ni2 P3 C56 C61 67.8(3) . . . . ?
C50 P3 C56 C57 118.3(3) . . . . ?
C48 P3 C56 C57 8.3(3) . . . . ?
Ni2 P3 C56 C57 -112.2(2) . . . . ?
C61 C56 C57 C58 -0.1(5) . . . . ?
P3 C56 C57 C58 180.0(2) . . . . ?
C56 C57 C58 C59 -0.2(5) . . . . ?
C57 C58 C59 C60 0.1(5) . . . . ?
C58 C59 C60 C61 0.3(5) . . . . ?
C59 C60 C61 C56 -0.7(5) . . . . ?
C57 C56 C61 C60 0.5(5) . . . . ?
P3 C56 C61 C60 -179.5(2) . . . . ?
C68 P4 C62 C63 -137.8(2) . . . . ?
C49 P4 C62 C63 -29.9(3) . . . . ?
Ni2 P4 C62 C63 92.3(2) . . . . ?
C68 P4 C62 C67 44.6(3) . . . . ?
C49 P4 C62 C67 152.5(2) . . . . ?
Ni2 P4 C62 C67 -85.4(2) . . . . ?
C67 C62 C63 C64 -2.2(5) . . . . ?
P4 C62 C63 C64 -179.8(2) . . . . ?
C62 C63 C64 C65 1.9(5) . . . . ?
C63 C64 C65 C66 0.1(5) . . . . ?
C64 C65 C66 C67 -1.7(5) . . . . ?
C65 C66 C67 C62 1.3(5) . . . . ?
C63 C62 C67 C66 0.6(5) . . . . ?
P4 C62 C67 C66 178.2(2) . . . . ?
C62 P4 C68 C73 -135.1(3) . . . . ?
C49 P4 C68 C73 112.8(3) . . . . ?
Ni2 P4 C68 C73 -2.2(3) . . . . ?
C62 P4 C68 C69 50.7(3) . . . . ?
C49 P4 C68 C69 -61.4(3) . . . . ?
Ni2 P4 C68 C69 -176.4(2) . . . . ?
C73 C68 C69 C70 -1.7(5) . . . . ?
P4 C68 C69 C70 172.7(3) . . . . ?
C68 C69 C70 C71 0.8(5) . . . . ?
C69 C70 C71 C72 1.1(5) . . . . ?
C70 C71 C72 C73 -2.2(6) . . . . ?
C69 C68 C73 C72 0.6(5) . . . . ?
P4 C68 C73 C72 -173.6(3) . . . . ?
C71 C72 C73 C68 1.3(6) . . . . ?
Ni1 Fe1 S1 S2 -44.38(3) . . . . ?
